data_7232478
loop_
_publ_author_name
'Joseph, Abhinav'
'Rodrigues Alves, Joana S.'
'Bernardes, Carlos E. S.'
'Piedade, M. F\'atima M.'
'Minas da Piedade, Manuel E.'

_publ_section_title
;
 Tautomer selection through solvate formation: the case of
 5-hydroxynicotinic acid
;
_journal_issue 13
_journal_name_full CrystEngComm
_journal_page_first 2220
_journal_paper_doi 10.1039/C8CE02108B
_journal_volume 21
_journal_year 2019
_chemical_formula_sum 'C6 H7 N O4'
_chemical_formula_weight 157.13
_space_group_crystal_system monoclinic
_space_group_IT_number 14
_space_group_name_Hall '-P 2ybc'
_space_group_name_H-M_alt 'P 1 21/c 1'
_symmetry_space_group_name_Hall '-P 2ybc'
_symmetry_space_group_name_H-M 'P 1 21/c 1'
_atom_sites_solution_hydrogens difmap
_audit_creation_method SHELXL-2017/1
_audit_update_record
;
2019-02-15 deposited with the CCDC.    2019-02-20 downloaded from the CCDC.
;
_cell_angle_alpha 90
_cell_angle_beta 91.271(2)
_cell_angle_gamma 90
_cell_formula_units_Z 4
_cell_length_a 4.50390(10)
_cell_length_b 16.3890(6)
_cell_length_c 8.8561(3)
_cell_measurement_reflns_used 1880
_cell_measurement_temperature 167(2)
_cell_measurement_theta_max 26.20
_cell_measurement_theta_min 2.49
_cell_volume 653.55(4)
_computing_cell_refinement 'Bruker SAINT'
_computing_data_collection 'Bruker APEX2'
_computing_data_reduction 'Bruker SAINT'
_computing_molecular_graphics Mercury
_computing_structure_refinement 'SHELXL-2017/1 (Sheldrick, 2017)'
_computing_structure_solution 'SHELXS-2013/1 (Sheldrick, 2008)'
_diffrn_ambient_temperature 167(2)
_diffrn_measured_fraction_theta_full 0.997
_diffrn_measured_fraction_theta_max 0.997
_diffrn_measurement_device_type 'Bruker APEX-II CCD'
_diffrn_measurement_method '\f and \w scans'
_diffrn_radiation_type MoK\a
_diffrn_radiation_wavelength 0.71069
_diffrn_reflns_av_R_equivalents 0.0291
_diffrn_reflns_av_unetI/netI 0.0251
_diffrn_reflns_Laue_measured_fraction_full 0.997
_diffrn_reflns_Laue_measured_fraction_max 0.997
_diffrn_reflns_limit_h_max 5
_diffrn_reflns_limit_h_min -5
_diffrn_reflns_limit_k_max 20
_diffrn_reflns_limit_k_min -20
_diffrn_reflns_limit_l_max 10
_diffrn_reflns_limit_l_min -11
_diffrn_reflns_number 5329
_diffrn_reflns_point_group_measured_fraction_full 0.997
_diffrn_reflns_point_group_measured_fraction_max 0.997
_diffrn_reflns_theta_full 25.240
_diffrn_reflns_theta_max 26.418
_diffrn_reflns_theta_min 2.485
_exptl_absorpt_coefficient_mu 0.136
_exptl_absorpt_correction_T_max 0.7454
_exptl_absorpt_correction_T_min 0.6470
_exptl_absorpt_correction_type psi-scans
_exptl_crystal_colour colourless
_exptl_crystal_density_diffrn 1.597
_exptl_crystal_description paralelipedic
_exptl_crystal_F_000 328
_exptl_crystal_size_max 0.200
_exptl_crystal_size_mid 0.150
_exptl_crystal_size_min 0.100
_refine_diff_density_max 0.326
_refine_diff_density_min -0.232
_refine_diff_density_rms 0.044
_refine_ls_extinction_method none
_refine_ls_goodness_of_fit_ref 1.076
_refine_ls_hydrogen_treatment refU
_refine_ls_matrix_type full
_refine_ls_number_parameters 122
_refine_ls_number_reflns 1340
_refine_ls_number_restraints 0
_refine_ls_restrained_S_all 1.076
_refine_ls_R_factor_all 0.0418
_refine_ls_R_factor_gt 0.0328
_refine_ls_shift/su_max 0.001
_refine_ls_shift/su_mean 0.000
_refine_ls_structure_factor_coef Fsqd
_refine_ls_weighting_details 'w=1/[\s^2^(Fo^2^)+(0.0549P)^2^+0.0750P] where P=(Fo^2^+2Fc^2^)/3'
_refine_ls_weighting_scheme calc
_refine_ls_wR_factor_gt 0.0893
_refine_ls_wR_factor_ref 0.0934
_reflns_Friedel_coverage 0.000
_reflns_number_gt 1127
_reflns_number_total 1340
_reflns_threshold_expression 'I > 2\s(I)'
_cod_data_source_file c8ce02108b2.cif
_cod_data_source_block shelx_CCDC2
_cod_depositor_comments 'Adding full bibliography for 7232476--7232479.cif.'
_cod_database_code 7232478
_shelx_shelxl_version_number 2017/1
_shelx_space_group_comment
;
The symmetry employed for this shelxl refinement is uniquely defined
by the following loop, which should always be used as a source of
symmetry information in preference to the above space-group names.
They are only intended as comments.
;
_shelx_estimated_absorpt_t_min 0.973
_shelx_estimated_absorpt_t_max 0.986

loop_
_space_group_symop_operation_xyz
'x, y, z'
'-x, y+1/2, -z+1/2'
'-x, -y, -z'
'x, -y-1/2, z-1/2'

loop_
_atom_site_label
_atom_site_type_symbol
_atom_site_fract_x
_atom_site_fract_y
_atom_site_fract_z
_atom_site_U_iso_or_equiv
_atom_site_adp_type
_atom_site_occupancy
_atom_site_site_symmetry_order
_atom_site_calc_flag
H3 H 0.378(3) 0.2717(9) 0.4538(16) 0.014(3) Uiso 1 1 d
H1N H 0.659(3) 0.4979(10) 0.1768(17) 0.025(4) Uiso 1 1 d
H5 H 0.332(3) 0.5138(10) 0.3512(17) 0.021(4) Uiso 1 1 d
H1 H 0.869(4) 0.3730(10) 0.122(2) 0.028(4) Uiso 1 1 d
H1O H 0.068(5) 0.3573(14) 0.577(2) 0.054(6) Uiso 1 1 d
H1W H 0.649700 0.620203 0.101501 0.051(6) Uiso 1 1 d
H2W H 0.959700 0.606900 0.121403 0.055(6) Uiso 1 1 d
O1 O 0.1162(2) 0.40725(6) 0.53149(12) 0.0246(3) Uani 1 1 d
O2 O 0.9789(2) 0.22693(6) 0.15017(12) 0.0272(3) Uani 1 1 d
N1 N 0.6083(2) 0.44781(7) 0.23153(13) 0.0195(3) Uani 1 1 d
O1W O 0.7898(2) 0.58274(6) 0.08691(11) 0.0234(3) Uani 1 1 d
O3 O 0.6967(2) 0.16395(6) 0.31786(12) 0.0251(3) Uani 1 1 d
C3 C 0.4350(3) 0.31603(8) 0.39434(15) 0.0179(3) Uani 1 1 d
C5 C 0.4058(3) 0.45873(8) 0.33812(16) 0.0195(3) Uani 1 1 d
C1 C 0.7275(3) 0.37492(8) 0.20105(16) 0.0192(3) Uani 1 1 d
C4 C 0.3129(3) 0.39302(8) 0.42447(15) 0.0183(3) Uani 1 1 d
C6 C 0.7810(3) 0.22567(8) 0.24761(16) 0.0188(3) Uani 1 1 d
C2 C 0.6405(3) 0.30725(8) 0.28212(15) 0.0177(3) Uani 1 1 d

loop_
_atom_site_aniso_label
_atom_site_aniso_U_11
_atom_site_aniso_U_22
_atom_site_aniso_U_33
_atom_site_aniso_U_23
_atom_site_aniso_U_13
_atom_site_aniso_U_12
O1 0.0272(5) 0.0188(5) 0.0283(6) -0.0002(4) 0.0124(4) 0.0013(4)
O2 0.0284(6) 0.0216(5) 0.0321(6) -0.0025(4) 0.0143(5) 0.0009(4)
N1 0.0227(6) 0.0165(5) 0.0192(6) 0.0028(4) 0.0007(5) -0.0028(4)
O1W 0.0242(5) 0.0179(5) 0.0284(6) 0.0009(4) 0.0054(4) -0.0009(4)
O3 0.0228(5) 0.0170(5) 0.0359(6) 0.0030(4) 0.0089(4) 0.0015(4)
C3 0.0180(7) 0.0160(6) 0.0198(7) 0.0019(5) 0.0008(5) -0.0022(5)
C5 0.0210(6) 0.0153(6) 0.0220(7) -0.0017(5) -0.0005(5) 0.0005(5)
C1 0.0191(6) 0.0212(7) 0.0172(7) -0.0006(5) 0.0026(5) -0.0012(5)
C4 0.0166(6) 0.0196(6) 0.0187(7) -0.0025(5) 0.0005(5) -0.0022(5)
C6 0.0167(6) 0.0178(7) 0.0220(7) -0.0023(5) 0.0012(5) -0.0006(5)
C2 0.0160(6) 0.0171(6) 0.0199(7) -0.0017(5) 0.0002(5) -0.0017(5)

loop_
_atom_type_symbol
_atom_type_description
_atom_type_scat_dispersion_real
_atom_type_scat_dispersion_imag
_atom_type_scat_source
C C 0.0033 0.0016 'International Tables Vol C Tables 4.2.6.8 and 6.1.1.4'
H H 0.0000 0.0000 'International Tables Vol C Tables 4.2.6.8 and 6.1.1.4'
N N 0.0061 0.0033 'International Tables Vol C Tables 4.2.6.8 and 6.1.1.4'
O O 0.0106 0.0060 'International Tables Vol C Tables 4.2.6.8 and 6.1.1.4'

loop_
_geom_angle_atom_site_label_1
_geom_angle_atom_site_label_2
_geom_angle_atom_site_label_3
_geom_angle
C4 O1 H1O 108.5(13)
C5 N1 C1 122.93(12)
C5 N1 H1N 114.0(9)
C1 N1 H1N 123.1(9)
H1W O1W H2W 104.16(9)
C2 C3 C4 120.13(12)
C2 C3 H3 121.3(9)
C4 C3 H3 118.5(9)
N1 C5 C4 120.13(12)
N1 C5 H5 116.7(9)
C4 C5 H5 123.2(9)
N1 C1 C2 119.42(13)
N1 C1 H1 117.0(10)
C2 C1 H1 123.6(10)
O1 C4 C5 117.93(12)
O1 C4 C3 124.18(12)
C5 C4 C3 117.88(12)
O3 C6 O2 125.70(12)
O3 C6 C2 118.76(12)
O2 C6 C2 115.53(11)
C3 C2 C1 119.50(12)
C3 C2 C6 121.84(12)
C1 C2 C6 118.64(12)

loop_
_geom_bond_atom_site_label_1
_geom_bond_atom_site_label_2
_geom_bond_distance
O1 C4 1.3324(17)
O1 H1O 0.94(2)
O2 C6 1.2544(16)
N1 C5 1.3391(17)
N1 C1 1.3396(18)
N1 H1N 0.984(17)
O1W H1W 0.8919(9)
O1W H2W 0.9084(10)
O3 C6 1.2509(16)
C3 C2 1.3806(19)
C3 C4 1.4043(19)
C3 H3 0.936(15)
C5 C4 1.3904(19)
C5 H5 0.970(16)
C1 C2 1.3826(18)
C1 H1 0.957(18)
C6 C2 1.5133(18)

loop_
_geom_hbond_atom_site_label_D
_geom_hbond_atom_site_label_H
_geom_hbond_atom_site_label_A
_geom_hbond_distance_DH
_geom_hbond_distance_HA
_geom_hbond_distance_DA
_geom_hbond_angle_DHA
_geom_hbond_site_symmetry_A
_geom_hbond_publ_flag
N1 H1N O1W 0.984(17) 1.712(17) 2.6918(14) 173.5(14) . yes
C5 H5 O1 0.970(16) 2.631(15) 3.4357(16) 140.6(11) 3_566 yes
C1 H1 O1W 0.957(18) 2.538(18) 3.4579(17) 161.3(14) 3_765 yes
O1W H1W O3 0.8919(9) 1.8730(9) 2.7142(13) 156.47(7) 2_655 yes
O1W H2W O3 0.9084(10) 1.8764(10) 2.7827(14) 175.34(7) 2_755 yes
O1 H1O O2 0.94(2) 1.58(2) 2.5203(13) 178(2) 4_466 yes

loop_
_geom_torsion_atom_site_label_1
_geom_torsion_atom_site_label_2
_geom_torsion_atom_site_label_3
_geom_torsion_atom_site_label_4
_geom_torsion
C1 N1 C5 C4 0.9(2)
C5 N1 C1 C2 0.0(2)
N1 C5 C4 O1 178.48(11)
N1 C5 C4 C3 -0.9(2)
C2 C3 C4 O1 -179.24(12)
C2 C3 C4 C5 0.05(19)
C4 C3 C2 C1 0.8(2)
C4 C3 C2 C6 179.05(12)
N1 C1 C2 C3 -0.8(2)
N1 C1 C2 C6 -179.12(12)
O3 C6 C2 C3 3.7(2)
O2 C6 C2 C3 -175.35(12)
O3 C6 C2 C1 -178.04(13)
O2 C6 C2 C1 2.96(19)
